data_1503617
loop_
_publ_author_name
'Sankar, Kuppusamy'
'Rahman, Hasibur'
'Das, Pragna P.'
'Bhimireddy, Eswar'
'Sridhar, B.'
'Mohapatra, Debendra K.'

_publ_section_title
;
 Practical syntheses of proposed and revised manzacidin B and their
 congeners.
;
_journal_issue 4
_journal_name_full 'Organic letters'
_journal_page_first 1082
_journal_page_last 1085
_journal_paper_doi 10.1021/ol203466m
_journal_volume 14
_journal_year 2012
_chemical_absolute_configuration unk
_chemical_formula_moiety 'C14 H25 N O5'
_chemical_formula_sum 'C14 H25 N O5'
_chemical_formula_weight 287.35
_chemical_name_systematic
; 
 ? 
;
_space_group_IT_number 19
_symmetry_cell_setting orthorhombic
_symmetry_space_group_name_Hall 'P 2ac 2ab'
_symmetry_space_group_name_H-M 'P 21 21 21'
_atom_sites_solution_hydrogens geom
_atom_sites_solution_primary direct
_atom_sites_solution_secondary difmap
_audit_creation_method SHELXL-97
_cell_angle_alpha 90.00
_cell_angle_beta 90.00
_cell_angle_gamma 90.00
_cell_formula_units_Z 4
_cell_length_a 9.8718(7)
_cell_length_b 10.0720(8)
_cell_length_c 16.2663(12)
_cell_measurement_reflns_used 9367
_cell_measurement_temperature 294(2)
_cell_measurement_theta_max 27.38
_cell_measurement_theta_min 2.38
_cell_volume 1617.3(2)
_computing_cell_refinement 'SAINT (Bruker, 2001)'
_computing_data_collection 'SMART (Bruker, 2001)'
_computing_data_reduction SAINT
_computing_molecular_graphics 'SHELXTL/PC (Sheldrick, 1990)'
_computing_publication_material SHELXL97
_computing_structure_refinement 'SHELXL-97 (Sheldrick, 2008)'
_computing_structure_solution 'SHELXS-97 (Sheldrick, 2008)'
_diffrn_ambient_temperature 294(2)
_diffrn_measured_fraction_theta_full 0.995
_diffrn_measured_fraction_theta_max 0.995
_diffrn_measurement_device 'Bruker SMART APEX CCD area-detector'
_diffrn_measurement_device_type 'CCD Area Detector'
_diffrn_measurement_method '\w scan'
_diffrn_radiation_monochromator graphite
_diffrn_radiation_source 'fine-focus sealed tube'
_diffrn_radiation_type MoK\a
_diffrn_radiation_wavelength 0.71073
_diffrn_reflns_av_R_equivalents 0.0322
_diffrn_reflns_av_sigmaI/netI 0.0179
_diffrn_reflns_limit_h_max 11
_diffrn_reflns_limit_h_min -11
_diffrn_reflns_limit_k_max 11
_diffrn_reflns_limit_k_min -11
_diffrn_reflns_limit_l_max 19
_diffrn_reflns_limit_l_min -19
_diffrn_reflns_number 14842
_diffrn_reflns_theta_full 25.00
_diffrn_reflns_theta_max 25.00
_diffrn_reflns_theta_min 2.38
_diffrn_standards_number 0
_exptl_absorpt_coefficient_mu 0.089
_exptl_absorpt_correction_type none
_exptl_crystal_colour colorless
_exptl_crystal_density_diffrn 1.180
_exptl_crystal_density_method 'not measured'
_exptl_crystal_description block
_exptl_crystal_F_000 624
_exptl_crystal_size_max 0.17
_exptl_crystal_size_mid 0.14
_exptl_crystal_size_min 0.09
_refine_diff_density_max 0.197
_refine_diff_density_min -0.186
_refine_diff_density_rms 0.049
_refine_ls_extinction_method none
_refine_ls_goodness_of_fit_ref 1.211
_refine_ls_hydrogen_treatment mixed
_refine_ls_matrix_type full
_refine_ls_number_parameters 191
_refine_ls_number_reflns 1636
_refine_ls_number_restraints 1
_refine_ls_restrained_S_all 1.212
_refine_ls_R_factor_all 0.0553
_refine_ls_R_factor_gt 0.0545
_refine_ls_shift/su_max 0.000
_refine_ls_shift/su_mean 0.000
_refine_ls_structure_factor_coef Fsqd
_refine_ls_weighting_details 'calc w=1/[\s^2^(Fo^2^)+(0.0950P)^2^+0.5921P] where P=(Fo^2^+2Fc^2^)/3'
_refine_ls_weighting_scheme calc
_refine_ls_wR_factor_gt 0.1793
_refine_ls_wR_factor_ref 0.1799
_reflns_number_gt 1590
_reflns_number_total 1636
_reflns_threshold_expression I>2\s(I)
_cod_data_source_file ol203466m_si_005.cif
_cod_data_source_block ae75m
_cod_database_code 1503617

loop_
_symmetry_equiv_pos_as_xyz
'x, y, z'
'-x+1/2, -y, z+1/2'
'-x, y+1/2, -z+1/2'
'x+1/2, -y+1/2, -z'

loop_
_atom_site_label
_atom_site_type_symbol
_atom_site_fract_x
_atom_site_fract_y
_atom_site_fract_z
_atom_site_U_iso_or_equiv
_atom_site_adp_type
_atom_site_occupancy
_atom_site_symmetry_multiplicity
_atom_site_calc_flag
_atom_site_refinement_flags
C1 C 0.5425(4) 1.0204(4) 0.8377(2) 0.0528(10) Uani 1 1 d .
C2 C 0.6877(5) 0.8446(5) 0.8513(3) 0.0597(11) Uani 1 1 d .
H2A H 0.7737 0.8901 0.8573 0.072 Uiso 1 1 calc R
H2B H 0.7045 0.7545 0.8329 0.072 Uiso 1 1 calc R
C3 C 0.6096(4) 0.8450(4) 0.9318(2) 0.0446(8) Uani 1 1 d .
H3 H 0.6699 0.8411 0.9796 0.054 Uiso 1 1 calc R
C4 C 0.5052(4) 0.7356(4) 0.9330(3) 0.0510(9) Uani 1 1 d .
H4 H 0.4574 0.7230 0.8808 0.061 Uiso 1 1 calc R
C5 C 0.5126(4) 0.6158(4) 0.9847(3) 0.0510(9) Uani 1 1 d .
C6 C 0.4409(7) 0.4933(4) 0.9541(3) 0.0743(14) Uani 1 1 d .
H6A H 0.3698 0.5189 0.9161 0.089 Uiso 1 1 calc R
H6B H 0.5047 0.4375 0.9247 0.089 Uiso 1 1 calc R
C7 C 0.6230(6) 0.5960(6) 1.0462(4) 0.0836(16) Uani 1 1 d .
H7A H 0.6416 0.6786 1.0735 0.125 Uiso 1 1 calc R
H7B H 0.7033 0.5657 1.0188 0.125 Uiso 1 1 calc R
H7C H 0.5952 0.5311 1.0860 0.125 Uiso 1 1 calc R
C8 C 0.6282(6) 1.1454(5) 0.8263(3) 0.0742(14) Uani 1 1 d .
H8A H 0.7160 1.1318 0.8502 0.111 Uiso 1 1 calc R
H8B H 0.5846 1.2190 0.8529 0.111 Uiso 1 1 calc R
H8C H 0.6377 1.1640 0.7687 0.111 Uiso 1 1 calc R
C9 C 0.4012(5) 1.0370(7) 0.8044(3) 0.0802(15) Uani 1 1 d .
H9A H 0.4056 1.0582 0.7469 0.120 Uiso 1 1 calc R
H9B H 0.3564 1.1075 0.8333 0.120 Uiso 1 1 calc R
H9C H 0.3516 0.9559 0.8117 0.120 Uiso 1 1 calc R
C10 C 0.5116(4) 1.0542(4) 0.9884(3) 0.0495(9) Uani 1 1 d .
C11 C 0.5123(5) 1.0560(5) 1.1389(3) 0.0618(11) Uani 1 1 d .
C12 C 0.3616(6) 1.0780(10) 1.1468(4) 0.111(3) Uani 1 1 d .
H12A H 0.3335 1.1452 1.1086 0.166 Uiso 1 1 calc R
H12B H 0.3409 1.1062 1.2018 0.166 Uiso 1 1 calc R
H12C H 0.3147 0.9967 1.1351 0.166 Uiso 1 1 calc R
C13 C 0.5950(8) 1.1817(6) 1.1487(4) 0.0950(18) Uani 1 1 d .
H13A H 0.6894 1.1613 1.1425 0.142 Uiso 1 1 calc R
H13B H 0.5795 1.2186 1.2023 0.142 Uiso 1 1 calc R
H13C H 0.5684 1.2448 1.1075 0.142 Uiso 1 1 calc R
C14 C 0.5619(9) 0.9495(7) 1.1984(3) 0.101(2) Uani 1 1 d .
H14A H 0.5361 0.8636 1.1783 0.151 Uiso 1 1 calc R
H14B H 0.5220 0.9639 1.2515 0.151 Uiso 1 1 calc R
H14C H 0.6587 0.9541 1.2029 0.151 Uiso 1 1 calc R
N1 N 0.5429(3) 0.9757(3) 0.92403(18) 0.0435(7) Uani 1 1 d .
O1 O 0.4579(4) 1.1626(3) 0.9810(2) 0.0712(10) Uani 1 1 d .
O2 O 0.5435(3) 0.9956(3) 1.05926(15) 0.0536(7) Uani 1 1 d .
O3 O 0.4219(3) 0.7231(3) 1.0039(2) 0.0650(9) Uani 1 1 d .
O4 O 0.3845(5) 0.4214(3) 1.0195(3) 0.0888(13) Uani 1 1 d D
H4O H 0.391(5) 0.335(2) 1.001(3) 0.055(12) Uiso 1 1 d D
O5 O 0.6029(4) 0.9122(3) 0.79551(17) 0.0631(8) Uani 1 1 d .

loop_
_atom_site_aniso_label
_atom_site_aniso_U_11
_atom_site_aniso_U_22
_atom_site_aniso_U_33
_atom_site_aniso_U_23
_atom_site_aniso_U_13
_atom_site_aniso_U_12
C1 0.058(2) 0.053(2) 0.047(2) 0.0055(17) -0.0005(18) -0.002(2)
C2 0.066(2) 0.053(2) 0.060(2) -0.002(2) 0.010(2) 0.005(2)
C3 0.0481(18) 0.0380(17) 0.0478(18) -0.0026(16) -0.0036(16) 0.0036(16)
C4 0.0522(19) 0.0425(18) 0.058(2) 0.0015(17) -0.0055(18) 0.0014(18)
C5 0.047(2) 0.0425(18) 0.063(2) 0.0038(17) 0.0108(19) 0.0021(16)
C6 0.098(4) 0.044(2) 0.081(3) -0.003(2) 0.019(3) -0.008(3)
C7 0.076(3) 0.082(3) 0.093(4) 0.034(3) -0.008(3) -0.002(3)
C8 0.095(4) 0.059(3) 0.069(3) 0.019(2) 0.009(3) -0.006(3)
C9 0.071(3) 0.102(4) 0.067(3) 0.017(3) -0.017(2) 0.009(3)
C10 0.056(2) 0.0385(18) 0.054(2) -0.0005(17) 0.0050(18) 0.0021(17)
C11 0.073(3) 0.065(3) 0.047(2) -0.003(2) 0.008(2) 0.008(2)
C12 0.082(4) 0.155(7) 0.095(4) 0.016(5) 0.030(3) 0.029(5)
C13 0.124(5) 0.076(3) 0.085(3) -0.024(3) -0.017(4) -0.011(4)
C14 0.153(6) 0.108(4) 0.041(2) 0.012(3) 0.002(3) 0.016(5)
N1 0.0524(17) 0.0396(15) 0.0385(14) 0.0014(12) -0.0040(13) 0.0019(14)
O1 0.100(3) 0.0456(15) 0.0684(18) 0.0028(15) 0.0018(19) 0.0219(17)
O2 0.0765(18) 0.0461(15) 0.0381(13) -0.0014(12) -0.0016(13) 0.0073(14)
O3 0.0532(15) 0.0443(15) 0.098(2) -0.0020(17) 0.0199(17) 0.0013(12)
O4 0.108(3) 0.0414(16) 0.117(3) 0.0044(19) 0.043(3) -0.0049(18)
O5 0.0806(19) 0.0633(17) 0.0453(14) -0.0028(14) 0.0032(15) -0.0011(17)

loop_
_atom_type_symbol
_atom_type_description
_atom_type_scat_dispersion_real
_atom_type_scat_dispersion_imag
_atom_type_scat_source
C C 0.0033 0.0000 'International Tables Vol C Tables 4.2.6.8 and 6.1.1.4'
H H 0.0000 0.0000 'International Tables Vol C Tables 4.2.6.8 and 6.1.1.4'
N N 0.0061 0.0000 'International Tables Vol C Tables 4.2.6.8 and 6.1.1.4'
O O 0.0106 0.0000 'International Tables Vol C Tables 4.2.6.8 and 6.1.1.4'

loop_
_geom_angle_atom_site_label_1
_geom_angle_atom_site_label_2
_geom_angle_atom_site_label_3
_geom_angle
O5 C1 N1 103.0(3)
O5 C1 C9 107.5(4)
N1 C1 C9 112.3(4)
O5 C1 C8 110.0(3)
N1 C1 C8 111.4(4)
C9 C1 C8 112.2(4)
O5 C2 C3 104.6(3)
O5 C2 H2A 110.8
C3 C2 H2A 110.8
O5 C2 H2B 110.8
C3 C2 H2B 110.8
H2A C2 H2B 108.9
N1 C3 C4 110.3(3)
N1 C3 C2 98.9(3)
C4 C3 C2 110.8(3)
N1 C3 H3 112.0
C4 C3 H3 112.0
C2 C3 H3 112.0
O3 C4 C5 59.6(2)
O3 C4 C3 118.1(3)
C5 C4 C3 124.9(4)
O3 C4 H4 114.3
C5 C4 H4 114.3
C3 C4 H4 114.3
O3 C5 C4 58.4(3)
O3 C5 C7 114.1(4)
C4 C5 C7 121.9(4)
O3 C5 C6 113.3(4)
C4 C5 C6 117.3(4)
C7 C5 C6 117.1(4)
O4 C6 C5 111.0(4)
O4 C6 H6A 109.4
C5 C6 H6A 109.4
O4 C6 H6B 109.4
C5 C6 H6B 109.4
H6A C6 H6B 108.0
C5 C7 H7A 109.5
C5 C7 H7B 109.5
H7A C7 H7B 109.5
C5 C7 H7C 109.5
H7A C7 H7C 109.5
H7B C7 H7C 109.5
C1 C8 H8A 109.5
C1 C8 H8B 109.5
H8A C8 H8B 109.5
C1 C8 H8C 109.5
H8A C8 H8C 109.5
H8B C8 H8C 109.5
C1 C9 H9A 109.5
C1 C9 H9B 109.5
H9A C9 H9B 109.5
C1 C9 H9C 109.5
H9A C9 H9C 109.5
H9B C9 H9C 109.5
O1 C10 O2 125.8(4)
O1 C10 N1 123.2(4)
O2 C10 N1 111.0(3)
O2 C11 C12 110.1(5)
O2 C11 C13 109.1(4)
C12 C11 C13 113.5(6)
O2 C11 C14 101.6(4)
C12 C11 C14 111.4(5)
C13 C11 C14 110.4(5)
C11 C12 H12A 109.5
C11 C12 H12B 109.5
H12A C12 H12B 109.5
C11 C12 H12C 109.5
H12A C12 H12C 109.5
H12B C12 H12C 109.5
C11 C13 H13A 109.5
C11 C13 H13B 109.5
H13A C13 H13B 109.5
C11 C13 H13C 109.5
H13A C13 H13C 109.5
H13B C13 H13C 109.5
C11 C14 H14A 109.5
C11 C14 H14B 109.5
H14A C14 H14B 109.5
C11 C14 H14C 109.5
H14A C14 H14C 109.5
H14B C14 H14C 109.5
C10 N1 C3 123.9(3)
C10 N1 C1 124.0(3)
C3 N1 C1 110.8(3)
C10 O2 C11 122.1(3)
C4 O3 C5 62.0(3)
C6 O4 H4O 103(3)
C2 O5 C1 108.0(3)

loop_
_geom_bond_atom_site_label_1
_geom_bond_atom_site_label_2
_geom_bond_distance
C1 O5 1.420(5)
C1 N1 1.475(5)
C1 C9 1.505(7)
C1 C8 1.528(7)
C2 O5 1.409(5)
C2 C3 1.520(6)
C2 H2A 0.9700
C2 H2B 0.9700
C3 N1 1.477(5)
C3 C4 1.509(5)
C3 H3 0.9800
C4 O3 1.421(5)
C4 C5 1.472(5)
C4 H4 0.9800
C5 O3 1.438(5)
C5 C7 1.493(7)
C5 C6 1.506(6)
C6 O4 1.402(6)
C6 H6A 0.9700
C6 H6B 0.9700
C7 H7A 0.9600
C7 H7B 0.9600
C7 H7C 0.9600
C8 H8A 0.9600
C8 H8B 0.9600
C8 H8C 0.9600
C9 H9A 0.9600
C9 H9B 0.9600
C9 H9C 0.9600
C10 O1 1.220(5)
C10 O2 1.333(5)
C10 N1 1.348(5)
C11 O2 1.464(5)
C11 C12 1.509(8)
C11 C13 1.514(8)
C11 C14 1.525(8)
C12 H12A 0.9600
C12 H12B 0.9600
C12 H12C 0.9600
C13 H13A 0.9600
C13 H13B 0.9600
C13 H13C 0.9600
C14 H14A 0.9600
C14 H14B 0.9600
C14 H14C 0.9600
O4 H4O 0.92(2)

loop_
_geom_hbond_atom_site_label_D
_geom_hbond_atom_site_label_H
_geom_hbond_atom_site_label_A
_geom_hbond_distance_DH
_geom_hbond_distance_HA
_geom_hbond_distance_DA
_geom_hbond_angle_DHA
_geom_hbond_site_symmetry_A
O4 H4O O1 0.92(2) 1.89(2) 2.777(5) 162(4) 1_545

loop_
_geom_torsion_atom_site_label_1
_geom_torsion_atom_site_label_2
_geom_torsion_atom_site_label_3
_geom_torsion_atom_site_label_4
_geom_torsion
O5 C2 C3 N1 -34.3(4)
O5 C2 C3 C4 81.5(4)
N1 C3 C4 O3 -70.7(4)
C2 C3 C4 O3 -179.2(3)
N1 C3 C4 C5 -141.6(4)
C2 C3 C4 C5 109.9(4)
C3 C4 C5 O3 104.8(4)
O3 C4 C5 C7 -100.6(5)
C3 C4 C5 C7 4.2(7)
O3 C4 C5 C6 101.8(4)
C3 C4 C5 C6 -153.4(4)
O3 C5 C6 O4 -78.9(5)
C4 C5 C6 O4 -144.1(5)
C7 C5 C6 O4 57.2(6)
O1 C10 N1 C3 179.1(4)
O2 C10 N1 C3 -2.6(5)
O1 C10 N1 C1 12.9(6)
O2 C10 N1 C1 -168.8(4)
C4 C3 N1 C10 95.0(4)
C2 C3 N1 C10 -148.8(4)
C4 C3 N1 C1 -97.3(4)
C2 C3 N1 C1 19.0(4)
O5 C1 N1 C10 170.6(4)
C9 C1 N1 C10 -74.1(6)
C8 C1 N1 C10 52.8(5)
O5 C1 N1 C3 2.8(4)
C9 C1 N1 C3 118.2(4)
C8 C1 N1 C3 -115.0(4)
O1 C10 O2 C11 2.1(7)
N1 C10 O2 C11 -176.1(4)
C12 C11 O2 C10 59.2(6)
C13 C11 O2 C10 -66.0(5)
C14 C11 O2 C10 177.4(5)
C3 C4 O3 C5 -116.1(4)
C7 C5 O3 C4 113.8(4)
C6 C5 O3 C4 -108.8(4)
C3 C2 O5 C1 39.5(4)
N1 C1 O5 C2 -26.2(4)
C9 C1 O5 C2 -144.9(4)
C8 C1 O5 C2 92.7(4)
